data_7036702
loop_
_publ_author_name
'Chen, Chia-Hsiang'
'Aghabali, Amineh'
'Metta-Magana, Alejandro J'
'Olmstead, Marilyn M.'
'Balch, Alan L.'
'Echegoyen, Luis'

_publ_section_title
;
 Synthesis and characterization of a trans-1 hexakis-fullerene linker that
 forms crystalline polymers with silver salts.
;
_journal_issue 42
_journal_name_full 'Dalton transactions (Cambridge, England : 2003)'
_journal_page_first 18487
_journal_page_last 18491
_journal_paper_doi 10.1039/c5dt03054d
_journal_volume 44
_journal_year 2015
_chemical_formula_moiety 'C118 H64 Ag2 F3 N4 O30 P2, 2(C H1.5 N0.5)'
_chemical_formula_sum 'C120 H67 Ag2 F3 N5 O30 P2'
_chemical_formula_weight 2393.46
_space_group_crystal_system triclinic
_space_group_IT_number 2
_space_group_name_Hall '-P 1'
_space_group_name_H-M_alt 'P -1'
_symmetry_space_group_name_Hall '-P 1'
_symmetry_space_group_name_H-M 'P -1'
_atom_sites_solution_hydrogens geom
_atom_sites_solution_primary dual
_atom_sites_solution_secondary difmap
_audit_creation_method SHELXL-2014/7
_audit_update_record
;
2015-09-15 deposited with the CCDC.
2015-09-29 downloaded from the CCDC.
;
_cell_angle_alpha 105.067(3)
_cell_angle_beta 94.215(4)
_cell_angle_gamma 93.227(3)
_cell_formula_units_Z 1
_cell_length_a 10.0910(6)
_cell_length_b 14.7707(9)
_cell_length_c 16.9006(11)
_cell_measurement_reflns_used 9857
_cell_measurement_temperature 100(2)
_cell_measurement_theta_max 38.5
_cell_measurement_theta_min 5.9
_cell_volume 2418.4(3)
_computing_cell_refinement 'SAINT (Bruker, 2014)'
_computing_data_collection 'Apex 2 (Bruker, 2014)'
_computing_data_reduction 'SAINT (Bruker, 2014)'
_computing_publication_material 'SHELXL-2014/7 (Sheldrick, 2014)'
_computing_structure_refinement 'SHELXL-2014/7 (Sheldrick, 2014)'
_computing_structure_solution 'XT (Sheldrick, 2014)'
_diffrn_ambient_temperature 100(2)
_diffrn_detector_area_resol_mean 10.42
_diffrn_measured_fraction_theta_full 0.976
_diffrn_measured_fraction_theta_max 0.968
_diffrn_measurement_device_type 'Bruker D8 with Photon 100 CMOS detector'
_diffrn_measurement_method '\w and \f'
_diffrn_radiation_type synchrotron
_diffrn_radiation_wavelength 1.0333
_diffrn_reflns_av_R_equivalents 0.0658
_diffrn_reflns_av_unetI/netI 0.0605
_diffrn_reflns_laue_measured_fraction_full 0.976
_diffrn_reflns_laue_measured_fraction_max 0.968
_diffrn_reflns_limit_h_max 12
_diffrn_reflns_limit_h_min -12
_diffrn_reflns_limit_k_max 17
_diffrn_reflns_limit_k_min -17
_diffrn_reflns_limit_l_max 20
_diffrn_reflns_limit_l_min -19
_diffrn_reflns_number 32870
_diffrn_reflns_point_group_measured_fraction_full 0.976
_diffrn_reflns_point_group_measured_fraction_max 0.968
_diffrn_reflns_theta_full 38.315
_diffrn_reflns_theta_max 38.640
_diffrn_reflns_theta_min 2.952
_diffrn_source 'Advanced Light Source, beamline 11.3.1'
_exptl_absorpt_coefficient_mu 1.447
_exptl_absorpt_correction_T_max 0.748
_exptl_absorpt_correction_T_min 0.594
_exptl_absorpt_correction_type multi-scan
_exptl_absorpt_process_details 'SADABS (Sheldrick, 2012)'
_exptl_crystal_colour yellow-green
_exptl_crystal_density_diffrn 1.643
_exptl_crystal_description block
_exptl_crystal_F_000 1213
_exptl_crystal_size_max 0.094
_exptl_crystal_size_mid 0.047
_exptl_crystal_size_min 0.019
_refine_diff_density_max 1.655
_refine_diff_density_min -1.202
_refine_diff_density_rms 0.135
_refine_ls_extinction_method none
_refine_ls_goodness_of_fit_ref 1.182
_refine_ls_hydrogen_treatment constr
_refine_ls_matrix_type full
_refine_ls_number_parameters 760
_refine_ls_number_reflns 8653
_refine_ls_number_restraints 8
_refine_ls_restrained_S_all 1.185
_refine_ls_R_factor_all 0.1396
_refine_ls_R_factor_gt 0.1057
_refine_ls_shift/su_max 0.000
_refine_ls_shift/su_mean 0.000
_refine_ls_structure_factor_coef Fsqd
_refine_ls_weighting_details 'w=1/[\s^2^(Fo^2^)+36.1713P] where P=(Fo^2^+2Fc^2^)/3'
_refine_ls_weighting_scheme calc
_refine_ls_wR_factor_gt 0.2214
_refine_ls_wR_factor_ref 0.2400
_reflns_Friedel_coverage 0.000
_reflns_number_gt 6518
_reflns_number_total 8653
_reflns_threshold_expression 'I > 2\s(I)'
_cod_data_source_file c5dt03054d2.cif
_cod_data_source_block 5
_cod_depositor_comments 'Adding full bibliography for 7036700--7036702.cif.'
_cod_database_code 7036702
_shelx_shelxl_version_number 2014/7
_shelx_space_group_comment
;
The symmetry employed for this shelxl refinement is uniquely defined
by the following loop, which should always be used as a source of
symmetry information in preference to the above space-group names.
They are only intended as comments.
;
_shelx_estimated_absorpt_t_min 0.876
_shelx_estimated_absorpt_t_max 0.973

loop_
_space_group_symop_operation_xyz
'x, y, z'
'-x, -y, -z'

loop_
_atom_site_label
_atom_site_type_symbol
_atom_site_fract_x
_atom_site_fract_y
_atom_site_fract_z
_atom_site_U_iso_or_equiv
_atom_site_adp_type
_atom_site_occupancy
_atom_site_site_symmetry_order
_atom_site_calc_flag
_atom_site_refinement_flags_posn
_atom_site_refinement_flags_adp
_atom_site_refinement_flags_occupancy
_atom_site_disorder_assembly
_atom_site_disorder_group
Ag1 Ag -0.09962(8) 0.11367(6) 0.00644(5) 0.0523(3) Uani 1 1 d . . . . .
P1 P -0.0178(3) 0.0008(2) 0.18538(18) 0.0489(7) Uani 1 1 d D . . . .
O13 O -0.1161(18) -0.0533(11) 0.2120(10) 0.102(5) Uani 0.75 1 d . . P A 1
O14 O 0.1170(13) -0.0302(11) 0.2060(7) 0.080(4) Uani 0.75 1 d . . P A 1
O15 O -0.0059(15) 0.0985(7) 0.2434(6) 0.070(4) Uani 0.75 1 d . . P A 1
O16 O -0.0272(9) 0.0157(7) 0.1020(5) 0.081(3) Uani 0.75 1 d . . P A 1
F1 F 0.046(3) -0.0945(14) 0.1610(18) 0.062(7) Uiso 0.25 1 d D . P A 2
F2 F 0.117(2) 0.062(2) 0.2297(17) 0.072(8) Uiso 0.25 1 d D . P A 2
F3 F -0.093(3) 0.019(3) 0.2636(16) 0.087(10) Uiso 0.25 1 d D . P A 2
F4 F -0.160(2) -0.053(3) 0.153(3) 0.104(12) Uiso 0.25 1 d D . P A 2
F5 F -0.074(5) 0.099(2) 0.212(3) 0.133(19) Uiso 0.25 1 d D . P A 2
F6 F -0.0272(9) 0.0157(7) 0.1020(5) 0.081(3) Uani 0.25 1 d D . P A 2
O1 O 0.8004(7) 0.8799(4) 0.4626(4) 0.0370(15) Uani 1 1 d . . . . .
O2 O 0.8585(6) 0.9431(4) 0.5979(4) 0.0352(15) Uani 1 1 d . . . . .
O3 O 0.6170(7) 0.7665(5) 0.6620(4) 0.0417(16) Uani 1 1 d . . . . .
O4 O 0.5787(6) 0.8755(4) 0.5936(4) 0.0323(14) Uani 1 1 d . . . . .
O5 O 0.7617(7) 0.4480(4) 0.8154(4) 0.0394(16) Uani 1 1 d . . . . .
O6 O 0.8062(8) 0.2975(5) 0.7712(4) 0.0491(19) Uani 1 1 d . . . . .
O7 O 0.5317(6) 0.2817(4) 0.5746(4) 0.0350(15) Uani 1 1 d . . . . .
O8 O 0.5307(6) 0.2863(5) 0.7086(4) 0.0407(16) Uani 1 1 d . . . . .
O9 O 0.5277(6) 0.4776(5) 0.2582(4) 0.0415(16) Uani 1 1 d . . . . .
O10 O 0.5347(6) 0.3599(4) 0.1427(4) 0.0393(16) Uani 1 1 d . . . . .
O11 O 0.7823(7) 0.2554(4) 0.1411(4) 0.0402(16) Uani 1 1 d . . . . .
O12 O 0.6427(6) 0.1972(4) 0.2183(4) 0.0312(14) Uani 1 1 d . . . . .
N1 N 0.0776(8) 0.2113(6) 0.0377(5) 0.040(2) Uani 1 1 d . . . . .
N2 N 0.2968(8) -0.0462(5) 0.0473(5) 0.0381(19) Uani 1 1 d . . . . .
N3 N 0.727(3) 0.5245(17) 0.0882(18) 0.087(8) Uani 0.5 1 d . . P . .
C1 C 0.6926(8) 0.5683(5) 0.5730(5) 0.0250(18) Uani 1 1 d . . . . .
C2 C 0.6739(8) 0.4679(6) 0.5625(5) 0.0238(18) Uani 1 1 d . . . . .
C3 C 0.7452(8) 0.4452(6) 0.6339(5) 0.0239(17) Uani 1 1 d . . . . .
C4 C 0.8271(8) 0.5323(5) 0.6783(5) 0.0249(18) Uani 1 1 d . . . . .
C5 C 0.7865(8) 0.6073(5) 0.6467(5) 0.0225(17) Uani 1 1 d . . . . .
C6 C 0.8765(8) 0.6842(5) 0.6506(5) 0.0225(17) Uani 1 1 d . . . . .
C7 C 0.8747(8) 0.7357(5) 0.5871(5) 0.0240(18) Uani 1 1 d . . . . .
C8 C 0.7720(8) 0.6931(5) 0.5064(5) 0.0253(18) Uani 1 1 d . . . . .
C9 C 0.6904(8) 0.6057(6) 0.5071(5) 0.0242(18) Uani 1 1 d . . . . .
C10 C 0.6810(7) 0.5438(6) 0.4248(5) 0.0239(18) Uani 1 1 d . . . . .
C11 C 0.6628(8) 0.4462(5) 0.4134(5) 0.0235(18) Uani 1 1 d . . . . .
C12 C 0.6655(8) 0.4094(5) 0.4826(5) 0.0254(18) Uani 1 1 d . . . . .
C13 C 0.7366(8) 0.3228(5) 0.4639(5) 0.0233(18) Uani 1 1 d . . . . .
C14 C 0.8148(8) 0.2979(5) 0.5250(5) 0.0241(18) Uani 1 1 d . . . . .
C15 C 0.8227(8) 0.3512(6) 0.6133(5) 0.0265(18) Uani 1 1 d . . . . .
C16 C 0.9666(8) 0.3624(5) 0.6428(5) 0.0232(17) Uani 1 1 d . . . . .
C17 C 1.0296(8) 0.4467(5) 0.6924(5) 0.0220(17) Uani 1 1 d . . . . .
C18 C 0.9577(8) 0.5325(5) 0.7103(5) 0.0223(17) Uani 1 1 d . . . . .
C19 C 0.7196(8) 0.3789(5) 0.3448(5) 0.0239(18) Uani 1 1 d . . . . .
C20 C 0.7777(8) 0.3091(5) 0.3839(5) 0.0255(18) Uani 1 1 d . . . . .
C21 C 0.9018(8) 0.2750(5) 0.3672(5) 0.0246(18) Uani 1 1 d . . . . .
C22 C 0.9841(8) 0.2498(5) 0.4293(5) 0.0237(18) Uani 1 1 d . . . . .
C23 C 0.9426(8) 0.2649(5) 0.5074(5) 0.0251(18) Uani 1 1 d . . . . .
C24 C 1.0371(8) 0.3041(5) 0.5815(5) 0.0239(18) Uani 1 1 d . . . . .
C25 C 1.1704(8) 0.3292(5) 0.5727(5) 0.0238(18) Uani 1 1 d . . . . .
C26 C 1.2328(8) 0.4158(5) 0.6244(5) 0.0229(17) Uani 1 1 d . . . . .
C27 C 1.1656(8) 0.4718(5) 0.6852(5) 0.0248(18) Uani 1 1 d . . . . .
C28 C 1.1871(8) 0.5772(5) 0.7082(5) 0.0248(18) Uani 1 1 d . . . . .
C29 C 1.0505(8) 0.6105(5) 0.7145(5) 0.0245(18) Uani 1 1 d . . . . .
C30 C 1.0110(8) 0.6831(5) 0.6823(5) 0.0224(17) Uani 1 1 d . . . . .
C31 C 0.7635(8) 0.7910(5) 0.5619(5) 0.0261(18) Uani 1 1 d . . . . .
C32 C 0.8081(8) 0.8755(6) 0.5322(6) 0.0289(19) Uani 1 1 d . . . . .
C33 C 0.8869(10) 1.0380(6) 0.5873(6) 0.040(2) Uani 1 1 d . . . . .
H33A H 0.8833 1.0355 0.5281 0.048 Uiso 1 1 calc R U . . .
H33B H 0.9769 1.0640 0.6133 0.048 Uiso 1 1 calc R U . . .
C34 C 0.7840(14) 1.0980(8) 0.6273(8) 0.064(3) Uani 1 1 d . . . . .
H34A H 0.6959 1.0739 0.5989 0.095 Uiso 1 1 calc R U . . .
H34B H 0.8033 1.1627 0.6243 0.095 Uiso 1 1 calc R U . . .
H34C H 0.7850 1.0970 0.6851 0.095 Uiso 1 1 calc R U . . .
C35 C 0.6461(8) 0.8090(6) 0.6123(5) 0.0286(19) Uani 1 1 d . . . . .
C36 C 0.4639(9) 0.9037(7) 0.6401(6) 0.036(2) Uani 1 1 d . . . . .
H36A H 0.4935 0.9510 0.6926 0.043 Uiso 1 1 calc R U . . .
H36B H 0.4191 0.8484 0.6528 0.043 Uiso 1 1 calc R U . . .
C37 C 0.3708(10) 0.9440(8) 0.5885(7) 0.051(3) Uani 1 1 d . . . . .
H37A H 0.4188 0.9941 0.5713 0.076 Uiso 1 1 calc R U . . .
H37B H 0.2980 0.9699 0.6205 0.076 Uiso 1 1 calc R U . . .
H37C H 0.3341 0.8946 0.5398 0.076 Uiso 1 1 calc R U . . .
C38 C 0.7135(8) 0.3636(6) 0.6716(5) 0.0274(19) Uani 1 1 d . . . . .
C39 C 0.7610(8) 0.3769(6) 0.7618(6) 0.033(2) Uani 1 1 d . . . . .
C40 C 0.8513(13) 0.2967(9) 0.8554(7) 0.070(4) Uani 1 1 d D . . . .
H40A H 0.9166 0.3510 0.8808 0.084 Uiso 1 1 calc R U . B 1
H40B H 0.8945 0.2382 0.8553 0.084 Uiso 1 1 calc R U . B 1
C41A C 0.724(3) 0.303(3) 0.906(2) 0.078(10) Uiso 0.5 1 d D . P C 1
H41A H 0.7501 0.3025 0.9625 0.117 Uiso 0.5 1 calc R U P C 1
H41B H 0.6817 0.3611 0.9053 0.117 Uiso 0.5 1 calc R U P C 1
H41C H 0.6598 0.2488 0.8799 0.117 Uiso 0.5 1 calc R U P C 1
C41B C 0.741(3) 0.267(2) 0.8990(19) 0.067(8) Uiso 0.5 1 d D . P C 2
H41D H 0.7755 0.2672 0.9549 0.100 Uiso 0.5 1 calc R U P C 2
H41E H 0.6709 0.3103 0.9017 0.100 Uiso 0.5 1 calc R U P C 2
H41F H 0.7049 0.2031 0.8692 0.100 Uiso 0.5 1 calc R U P C 2
C42 C 0.5807(9) 0.3059(6) 0.6434(6) 0.030(2) Uani 1 1 d . . . . .
C43 C 0.4051(11) 0.2259(8) 0.6906(7) 0.055(3) Uani 1 1 d . . . . .
H43A H 0.3462 0.2444 0.6490 0.066 Uiso 1 1 calc R U . D 1
H43B H 0.4239 0.1595 0.6680 0.066 Uiso 1 1 calc R U . D 1
C44A C 0.339(4) 0.235(3) 0.765(2) 0.076(10) Uiso 0.4 1 d . . P E 1
H44A H 0.2556 0.1950 0.7532 0.114 Uiso 0.4 1 calc R U P E 1
H44B H 0.3973 0.2162 0.8063 0.114 Uiso 0.4 1 calc R U P E 1
H44C H 0.3197 0.3009 0.7873 0.114 Uiso 0.4 1 calc R U P E 1
C44B C 0.401(2) 0.1758(17) 0.7570(14) 0.070(6) Uiso 0.6 1 d . . P E 2
H44D H 0.3186 0.1344 0.7476 0.105 Uiso 0.6 1 calc R U P E 2
H44E H 0.4780 0.1381 0.7562 0.105 Uiso 0.6 1 calc R U P E 2
H44F H 0.4033 0.2219 0.8106 0.105 Uiso 0.6 1 calc R U P E 2
C45 C 0.6863(8) 0.3618(6) 0.2527(5) 0.0247(18) Uani 1 1 d . . . . .
C46 C 0.5733(9) 0.4084(6) 0.2213(6) 0.034(2) Uani 1 1 d . . . . .
C47 C 0.4346(10) 0.3987(7) 0.0964(6) 0.039(2) Uani 1 1 d . . . . .
H47A H 0.4693 0.4065 0.0451 0.047 Uiso 1 1 calc R U . . .
H47B H 0.4135 0.4610 0.1296 0.047 Uiso 1 1 calc R U . . .
C48 C 0.3100(10) 0.3314(6) 0.0760(6) 0.037(2) Uani 1 1 d . . . . .
C49 C 0.2630(11) 0.2916(8) -0.0041(7) 0.051(3) Uani 1 1 d . . . . .
H49 H 0.3087 0.3050 -0.0475 0.062 Uiso 1 1 calc R U . . .
C50 C 0.1472(11) 0.2312(9) -0.0216(7) 0.057(3) Uani 1 1 d . . . . .
H50 H 0.1162 0.2028 -0.0775 0.068 Uiso 1 1 calc R U . . .
C51 C 0.1272(10) 0.2513(8) 0.1141(7) 0.049(3) Uani 1 1 d . . . . .
H51 H 0.0800 0.2385 0.1571 0.059 Uiso 1 1 calc R U . . .
C52 C 0.2418(10) 0.3099(7) 0.1361(6) 0.045(3) Uani 1 1 d . . . . .
H52 H 0.2731 0.3351 0.1924 0.054 Uiso 1 1 calc R U . . .
C53 C 0.7110(8) 0.2662(6) 0.1959(5) 0.0276(19) Uani 1 1 d . . . . .
C54 C 0.6617(9) 0.1011(6) 0.1753(6) 0.035(2) Uani 1 1 d . . . . .
H54A H 0.6966 0.0676 0.2151 0.042 Uiso 1 1 calc R U . . .
H54B H 0.7278 0.1007 0.1348 0.042 Uiso 1 1 calc R U . . .
C55 C 0.5316(10) 0.0513(6) 0.1315(5) 0.032(2) Uani 1 1 d . . . . .
C56 C 0.4146(10) 0.0943(7) 0.1340(6) 0.040(2) Uani 1 1 d . . . . .
H56 H 0.4118 0.1580 0.1642 0.048 Uiso 1 1 calc R U . . .
C57 C 0.3003(10) 0.0429(7) 0.0914(7) 0.045(3) Uani 1 1 d . . . . .
H57 H 0.2194 0.0731 0.0938 0.054 Uiso 1 1 calc R U . . .
C58 C 0.4114(10) -0.0879(6) 0.0462(6) 0.040(2) Uani 1 1 d . . . . .
H58 H 0.4108 -0.1517 0.0152 0.048 Uiso 1 1 calc R U . . .
C59 C 0.5308(10) -0.0433(6) 0.0877(6) 0.037(2) Uani 1 1 d . . . . .
H59 H 0.6095 -0.0759 0.0864 0.044 Uiso 1 1 calc R U . . .
C60 C 0.821(3) 0.4842(14) 0.0842(12) 0.045(5) Uani 0.5 1 d . . P . .
C61 C 0.939(2) 0.4388(12) 0.0805(10) 0.035(5) Uani 0.5 1 d . . P . .
H61A H 0.9819 0.4442 0.0316 0.052 Uiso 0.5 1 calc R U P . .
H61B H 0.9189 0.3723 0.0775 0.052 Uiso 0.5 1 calc R U P . .
H61C H 0.9992 0.4682 0.1299 0.052 Uiso 0.5 1 calc R U P . .

loop_
_atom_site_aniso_label
_atom_site_aniso_U_11
_atom_site_aniso_U_22
_atom_site_aniso_U_33
_atom_site_aniso_U_23
_atom_site_aniso_U_13
_atom_site_aniso_U_12
Ag1 0.0444(5) 0.0513(5) 0.0507(5) 0.0005(4) -0.0017(4) -0.0147(4)
P1 0.0580(18) 0.0412(15) 0.0470(17) 0.0081(13) 0.0074(14) 0.0126(13)
O13 0.144(14) 0.101(12) 0.082(11) 0.061(10) 0.032(10) -0.012(10)
O14 0.078(8) 0.135(12) 0.048(7) 0.044(8) 0.023(6) 0.074(9)
O15 0.126(12) 0.036(6) 0.034(6) -0.011(4) -0.028(7) 0.022(6)
O16 0.085(6) 0.085(7) 0.076(6) 0.029(5) 0.003(5) 0.012(5)
F6 0.085(6) 0.085(7) 0.076(6) 0.029(5) 0.003(5) 0.012(5)
O1 0.047(4) 0.021(3) 0.041(4) 0.007(3) -0.002(3) -0.001(3)
O2 0.046(4) 0.016(3) 0.038(4) 0.000(3) -0.001(3) -0.004(3)
O3 0.043(4) 0.033(4) 0.053(4) 0.013(3) 0.016(3) 0.016(3)
O4 0.033(3) 0.022(3) 0.042(4) 0.007(3) 0.004(3) 0.008(3)
O5 0.048(4) 0.032(4) 0.033(4) 0.003(3) 0.001(3) -0.002(3)
O6 0.067(5) 0.034(4) 0.046(4) 0.015(3) -0.010(4) 0.006(3)
O7 0.031(3) 0.036(3) 0.033(4) 0.004(3) -0.002(3) -0.007(3)
O8 0.037(4) 0.043(4) 0.040(4) 0.011(3) -0.005(3) -0.015(3)
O9 0.037(4) 0.038(4) 0.041(4) -0.003(3) -0.009(3) 0.010(3)
O10 0.039(4) 0.034(3) 0.035(4) -0.003(3) -0.011(3) -0.003(3)
O11 0.047(4) 0.034(4) 0.035(4) 0.000(3) 0.013(3) -0.001(3)
O12 0.031(3) 0.021(3) 0.035(3) -0.003(3) 0.004(3) -0.003(2)
N1 0.041(5) 0.036(4) 0.034(5) -0.004(4) -0.001(4) -0.008(4)
N2 0.038(5) 0.031(4) 0.039(5) -0.002(3) 0.013(4) 0.000(3)
N3 0.081(17) 0.069(16) 0.13(2) 0.072(16) 0.010(16) -0.014(13)
C1 0.018(4) 0.016(4) 0.036(5) -0.002(3) 0.002(3) 0.004(3)
C2 0.016(4) 0.023(4) 0.032(5) 0.005(3) 0.005(3) -0.001(3)
C3 0.022(4) 0.022(4) 0.026(4) 0.004(3) 0.003(3) -0.001(3)
C4 0.024(4) 0.018(4) 0.027(5) -0.004(3) 0.003(3) 0.000(3)
C5 0.024(4) 0.017(4) 0.025(4) 0.000(3) 0.004(3) 0.004(3)
C6 0.023(4) 0.017(4) 0.023(4) -0.004(3) 0.002(3) 0.003(3)
C7 0.024(4) 0.013(4) 0.029(5) -0.004(3) 0.001(3) 0.005(3)
C8 0.023(4) 0.019(4) 0.031(5) 0.004(3) 0.000(3) 0.001(3)
C9 0.021(4) 0.021(4) 0.031(5) 0.006(3) 0.002(3) 0.004(3)
C10 0.014(4) 0.023(4) 0.029(5) 0.000(3) -0.005(3) 0.003(3)
C11 0.019(4) 0.020(4) 0.026(4) -0.002(3) -0.001(3) -0.004(3)
C12 0.017(4) 0.017(4) 0.037(5) 0.001(3) -0.003(3) -0.002(3)
C13 0.020(4) 0.014(4) 0.029(5) -0.005(3) -0.004(3) -0.004(3)
C14 0.028(4) 0.011(4) 0.031(5) 0.004(3) -0.001(4) -0.001(3)
C15 0.022(4) 0.023(4) 0.033(5) 0.005(4) 0.000(4) -0.005(3)
C16 0.025(4) 0.021(4) 0.022(4) 0.006(3) -0.003(3) 0.000(3)
C17 0.023(4) 0.024(4) 0.018(4) 0.004(3) -0.001(3) 0.001(3)
C18 0.026(4) 0.020(4) 0.017(4) -0.001(3) 0.001(3) 0.001(3)
C19 0.018(4) 0.017(4) 0.032(5) -0.001(3) 0.002(3) -0.001(3)
C20 0.022(4) 0.013(4) 0.034(5) -0.004(3) -0.007(3) -0.005(3)
C21 0.029(4) 0.010(4) 0.028(5) -0.007(3) 0.001(3) 0.000(3)
C22 0.027(4) 0.013(4) 0.025(4) -0.003(3) -0.001(3) -0.002(3)
C23 0.023(4) 0.008(3) 0.042(5) 0.005(3) -0.006(4) 0.002(3)
C24 0.026(4) 0.015(4) 0.031(5) 0.006(3) 0.000(3) 0.002(3)
C25 0.020(4) 0.018(4) 0.032(5) 0.005(3) -0.004(3) 0.002(3)
C26 0.022(4) 0.020(4) 0.022(4) -0.001(3) -0.006(3) 0.002(3)
C27 0.027(4) 0.019(4) 0.025(4) 0.004(3) -0.006(3) -0.002(3)
C28 0.027(4) 0.018(4) 0.025(4) -0.003(3) -0.003(3) 0.002(3)
C29 0.023(4) 0.019(4) 0.026(4) -0.003(3) 0.002(3) 0.000(3)
C30 0.022(4) 0.018(4) 0.022(4) -0.004(3) 0.000(3) 0.000(3)
C31 0.027(4) 0.017(4) 0.031(5) 0.001(3) 0.001(4) 0.003(3)
C32 0.025(4) 0.023(4) 0.036(5) 0.005(4) -0.004(4) 0.006(3)
C33 0.050(6) 0.020(4) 0.048(6) 0.007(4) -0.001(5) -0.004(4)
C34 0.097(10) 0.033(6) 0.063(8) 0.009(5) 0.024(7) 0.013(6)
C35 0.028(5) 0.023(4) 0.032(5) 0.001(4) 0.002(4) 0.003(4)
C36 0.036(5) 0.037(5) 0.037(5) 0.009(4) 0.011(4) 0.012(4)
C37 0.039(6) 0.044(6) 0.066(8) 0.007(5) 0.003(5) 0.010(5)
C38 0.030(5) 0.019(4) 0.029(5) 0.000(3) -0.003(4) -0.002(3)
C39 0.023(4) 0.033(5) 0.042(6) 0.011(4) 0.003(4) -0.002(4)
C40 0.093(10) 0.055(7) 0.056(8) 0.015(6) -0.033(7) 0.002(7)
C42 0.029(5) 0.021(4) 0.038(6) 0.008(4) 0.000(4) 0.000(3)
C43 0.049(7) 0.061(7) 0.059(7) 0.031(6) -0.012(5) -0.027(6)
C45 0.029(4) 0.021(4) 0.019(4) -0.003(3) 0.002(3) -0.001(3)
C46 0.026(5) 0.025(5) 0.045(6) 0.003(4) -0.005(4) -0.003(4)
C47 0.041(6) 0.035(5) 0.034(5) 0.004(4) -0.012(4) 0.001(4)
C48 0.039(5) 0.029(5) 0.039(6) 0.002(4) -0.004(4) 0.007(4)
C49 0.046(6) 0.059(7) 0.043(6) 0.010(5) -0.015(5) -0.017(5)
C50 0.055(7) 0.074(8) 0.034(6) 0.010(6) -0.019(5) -0.022(6)
C51 0.039(6) 0.052(6) 0.044(6) -0.011(5) 0.008(5) -0.003(5)
C52 0.043(6) 0.052(6) 0.030(5) -0.006(5) -0.004(4) 0.000(5)
C53 0.027(4) 0.027(4) 0.023(5) -0.002(4) -0.004(4) -0.001(3)
C54 0.043(5) 0.018(4) 0.040(5) -0.004(4) 0.004(4) 0.006(4)
C55 0.047(6) 0.024(4) 0.022(5) 0.000(4) 0.005(4) -0.001(4)
C56 0.045(6) 0.030(5) 0.035(5) -0.008(4) -0.001(4) -0.001(4)
C57 0.037(6) 0.038(6) 0.052(6) -0.005(5) 0.008(5) 0.001(4)
C58 0.055(6) 0.025(5) 0.035(5) 0.001(4) 0.005(5) -0.005(4)
C59 0.047(6) 0.031(5) 0.033(5) 0.008(4) 0.004(4) -0.002(4)
C60 0.072(16) 0.032(11) 0.034(11) 0.018(9) 0.000(11) -0.005(11)
C61 0.059(13) 0.031(9) 0.007(8) 0.001(7) -0.011(8) -0.017(9)

loop_
_atom_type_symbol
_atom_type_description
_atom_type_scat_dispersion_real
_atom_type_scat_dispersion_imag
_atom_type_scat_source
C C 0.0080 0.0038 'International Tables Vol C Tables 4.2.6.8 and 6.1.1.4'
H H 0.0000 0.0000 'International Tables Vol C Tables 4.2.6.8 and 6.1.1.4'
N N 0.0145 0.0076 'International Tables Vol C Tables 4.2.6.8 and 6.1.1.4'
O O 0.0240 0.0138 'International Tables Vol C Tables 4.2.6.8 and 6.1.1.4'
Ag Ag -0.2293 2.1516 'International Tables Vol C Tables 4.2.6.8 and 6.1.1.4'
P P 0.1820 0.2009 'International Tables Vol C Tables 4.2.6.8 and 6.1.1.4'
F F 0.0370 0.0231 'International Tables Vol C Tables 4.2.6.8 and 6.1.1.4'

loop_
_geom_angle_atom_site_label_1
_geom_angle_atom_site_label_2
_geom_angle_atom_site_label_3
_geom_angle
_geom_angle_site_symmetry_1
_geom_angle_site_symmetry_3
N1 Ag1 N2 161.9(3) . 2
N1 Ag1 F6 95.1(3) . .
N2 Ag1 F6 102.9(3) 2 .
N1 Ag1 O16 95.1(3) . .
N2 Ag1 O16 102.9(3) 2 .
O13 P1 O16 122.7(8) . .
O13 P1 O14 108.8(9) . .
O16 P1 O14 110.7(6) . .
O13 P1 O15 107.6(9) . .
O16 P1 O15 105.0(6) . .
O14 P1 O15 99.6(8) . .
F6 P1 F3 140.8(14) . .
F6 P1 F1 95.8(11) . .
F3 P1 F1 116.1(18) . .
F6 P1 F5 85(2) . .
F3 P1 F5 64(2) . .
F1 P1 F5 177(2) . .
F6 P1 F4 81.6(17) . .
F3 P1 F4 77(2) . .
F1 P1 F4 89.6(19) . .
F5 P1 F4 94(3) . .
F6 P1 F2 103.8(12) . .
F3 P1 F2 95.4(18) . .
F1 P1 F2 95.7(16) . .
F5 P1 F2 81(2) . .
F4 P1 F2 172(2) . .
P1 O16 Ag1 149.3(6) . .
P1 F3 F5 58.4(14) . .
P1 F5 F3 57.3(14) . .
P1 F6 Ag1 149.3(6) . .
C32 O2 C33 117.9(7) . .
C35 O4 C36 116.8(7) . .
C39 O6 C40 116.2(8) . .
C42 O8 C43 115.3(7) . .
C46 O10 C47 117.9(7) . .
C53 O12 C54 117.5(7) . .
C51 N1 C50 115.8(9) . .
C51 N1 Ag1 123.2(7) . .
C50 N1 Ag1 120.9(6) . .
C57 N2 C58 116.9(8) . .
C57 N2 Ag1 116.3(7) . 2
C58 N2 Ag1 126.5(6) . 2
C9 C1 C2 121.5(7) . .
C9 C1 C5 121.5(7) . .
C2 C1 C5 107.3(7) . .
C12 C2 C1 117.8(8) . .
C12 C2 C3 123.3(7) . .
C1 C2 C3 108.5(7) . .
C4 C3 C2 105.3(7) . .
C4 C3 C38 123.7(7) . .
C2 C3 C38 128.5(7) . .
C4 C3 C15 115.7(7) . .
C2 C3 C15 115.8(7) . .
C38 C3 C15 57.9(5) . .
C18 C4 C5 120.4(7) . .
C18 C4 C3 123.0(7) . .
C5 C4 C3 109.0(7) . .
C6 C5 C4 120.3(7) . .
C6 C5 C1 120.3(7) . .
C4 C5 C1 108.6(7) . .
C5 C6 C30 118.9(7) . .
C5 C6 C7 123.0(7) . .
C30 C6 C7 108.8(7) . .
C6 C7 C22 106.0(7) . 2_766
C6 C7 C31 127.8(7) . .
C22 C7 C31 123.6(7) 2_766 .
C6 C7 C8 116.5(7) . .
C22 C7 C8 115.2(7) 2_766 .
C31 C7 C8 57.7(5) . .
C25 C8 C9 105.1(7) 2_766 .
C25 C8 C31 125.7(7) 2_766 .
C9 C8 C31 126.8(7) . .
C25 C8 C7 116.4(7) 2_766 .
C9 C8 C7 114.7(7) . .
C31 C8 C7 58.2(5) . .
C1 C9 C10 119.5(7) . .
C1 C9 C8 123.5(7) . .
C10 C9 C8 107.4(7) . .
C11 C10 C9 119.5(8) . .
C11 C10 C26 121.5(7) . 2_766
C9 C10 C26 108.8(7) . 2_766
C10 C11 C12 119.6(7) . .
C10 C11 C19 121.5(7) . .
C12 C11 C19 109.1(7) . .
C2 C12 C11 121.6(7) . .
C2 C12 C13 120.6(7) . .
C11 C12 C13 108.2(7) . .
C14 C13 C20 120.8(7) . .
C14 C13 C12 121.1(7) . .
C20 C13 C12 107.9(7) . .
C13 C14 C23 118.9(8) . .
C13 C14 C15 122.8(7) . .
C23 C14 C15 108.3(7) . .
C16 C15 C14 105.6(7) . .
C16 C15 C38 122.6(7) . .
C14 C15 C38 128.8(7) . .
C16 C15 C3 116.0(6) . .
C14 C15 C3 116.1(7) . .
C38 C15 C3 58.7(5) . .
C17 C16 C24 119.5(7) . .
C17 C16 C15 122.9(7) . .
C24 C16 C15 108.7(7) . .
C16 C17 C27 120.3(7) . .
C16 C17 C18 120.3(7) . .
C27 C17 C18 108.7(7) . .
C4 C18 C29 119.9(7) . .
C4 C18 C17 121.3(7) . .
C29 C18 C17 108.1(7) . .
C20 C19 C11 104.2(7) . .
C20 C19 C45 124.1(7) . .
C11 C19 C45 128.6(7) . .
C20 C19 C28 116.3(7) . 2_766
C11 C19 C28 116.6(6) . 2_766
C45 C19 C28 59.0(5) . 2_766
C21 C20 C13 119.6(8) . .
C21 C20 C19 122.6(8) . .
C13 C20 C19 109.5(7) . .
C20 C21 C22 120.5(8) . .
C20 C21 C30 120.3(7) . 2_766
C22 C21 C30 108.1(7) . 2_766
C23 C22 C21 118.9(7) . .
C23 C22 C7 123.4(7) . 2_766
C21 C22 C7 108.0(7) . 2_766
C22 C23 C14 121.1(7) . .
C22 C23 C24 121.2(7) . .
C14 C23 C24 108.3(7) . .
C25 C24 C16 120.6(7) . .
C25 C24 C23 119.8(8) . .
C16 C24 C23 107.9(7) . .
C24 C25 C26 118.8(7) . .
C24 C25 C8 123.2(7) . 2_766
C26 C25 C8 109.9(7) . 2_766
C27 C26 C25 120.8(7) . .
C27 C26 C10 121.7(7) . 2_766
C25 C26 C10 107.5(7) . 2_766
C26 C27 C17 119.8(7) . .
C26 C27 C28 121.6(8) . .
C17 C27 C28 108.4(7) . .
C29 C28 C27 104.7(7) . .
C29 C28 C45 123.9(7) . 2_766
C27 C28 C45 128.0(7) . 2_766
C29 C28 C19 116.7(7) . 2_766
C27 C28 C19 116.7(7) . 2_766
C45 C28 C19 58.8(5) 2_766 2_766
C30 C29 C18 119.6(7) . .
C30 C29 C28 122.1(8) . .
C18 C29 C28 109.1(7) . .
C29 C30 C6 120.8(7) . .
C29 C30 C21 121.2(7) . 2_766
C6 C30 C21 108.0(7) . 2_766
C35 C31 C8 118.3(7) . .
C35 C31 C32 112.3(7) . .
C8 C31 C32 119.0(7) . .
C35 C31 C7 119.7(7) . .
C8 C31 C7 64.1(5) . .
C32 C31 C7 115.7(7) . .
O1 C32 O2 126.3(8) . .
O1 C32 C31 126.1(8) . .
O2 C32 C31 107.6(8) . .
O2 C33 C34 107.5(8) . .
O2 C33 H33A 110.2 . .
C34 C33 H33A 110.2 . .
O2 C33 H33B 110.2 . .
C34 C33 H33B 110.2 . .
H33A C33 H33B 108.5 . .
C33 C34 H34A 109.5 . .
C33 C34 H34B 109.5 . .
H34A C34 H34B 109.5 . .
C33 C34 H34C 109.5 . .
H34A C34 H34C 109.5 . .
H34B C34 H34C 109.5 . .
O3 C35 O4 125.2(8) . .
O3 C35 C31 124.4(8) . .
O4 C35 C31 110.4(8) . .
O4 C36 C37 107.7(8) . .
O4 C36 H36A 110.2 . .
C37 C36 H36A 110.2 . .
O4 C36 H36B 110.2 . .
C37 C36 H36B 110.2 . .
H36A C36 H36B 108.5 . .
C36 C37 H37A 109.5 . .
C36 C37 H37B 109.5 . .
H37A C37 H37B 109.5 . .
C36 C37 H37C 109.5 . .
H37A C37 H37C 109.5 . .
H37B C37 H37C 109.5 . .
C15 C38 C42 118.8(7) . .
C15 C38 C39 115.2(7) . .
C42 C38 C39 114.7(7) . .
C15 C38 C3 63.5(6) . .
C42 C38 C3 117.9(7) . .
C39 C38 C3 117.5(7) . .
O5 C39 O6 125.1(9) . .
O5 C39 C38 125.9(8) . .
O6 C39 C38 109.0(8) . .
O6 C40 C41B 112.0(15) . .
O6 C40 C41A 107.2(15) . .
O6 C40 H40A 110.3 . .
C41A C40 H40A 110.3 . .
O6 C40 H40B 110.3 . .
C41A C40 H40B 110.3 . .
H40A C40 H40B 108.5 . .
C40 C41A H41A 109.5 . .
C40 C41A H41B 109.5 . .
H41A C41A H41B 109.5 . .
C40 C41A H41C 109.5 . .
H41A C41A H41C 109.5 . .
H41B C41A H41C 109.5 . .
C40 C41B H41D 109.5 . .
C40 C41B H41E 109.5 . .
H41D C41B H41E 109.5 . .
C40 C41B H41F 109.5 . .
H41D C41B H41F 109.5 . .
H41E C41B H41F 109.5 . .
O7 C42 O8 126.2(8) . .
O7 C42 C38 125.1(8) . .
O8 C42 C38 108.7(7) . .
C44A C43 O8 109.7(17) . .
O8 C43 C44B 106.4(12) . .
C44A C43 H43A 109.7 . .
O8 C43 H43A 109.7 . .
C44A C43 H43B 109.7 . .
O8 C43 H43B 109.7 . .
H43A C43 H43B 108.2 . .
C43 C44A H44A 109.5 . .
C43 C44A H44B 109.5 . .
H44A C44A H44B 109.5 . .
C43 C44A H44C 109.5 . .
H44A C44A H44C 109.5 . .
H44B C44A H44C 109.5 . .
C43 C44B H44D 109.5 . .
C43 C44B H44E 109.5 . .
H44D C44B H44E 109.5 . .
C43 C44B H44F 109.5 . .
H44D C44B H44F 109.5 . .
H44E C44B H44F 109.5 . .
C46 C45 C19 119.8(7) . .
C46 C45 C28 117.9(7) . 2_766
C19 C45 C28 62.2(5) . 2_766
C46 C45 C53 114.1(7) . .
C19 C45 C53 118.7(7) . .
C28 C45 C53 114.1(7) 2_766 .
O9 C46 O10 125.7(8) . .
O9 C46 C45 125.9(8) . .
O10 C46 C45 108.4(7) . .
O10 C47 C48 108.6(8) . .
O10 C47 H47A 110.0 . .
C48 C47 H47A 110.0 . .
O10 C47 H47B 110.0 . .
C48 C47 H47B 110.0 . .
H47A C47 H47B 108.4 . .
C52 C48 C49 118.4(10) . .
C52 C48 C47 121.5(9) . .
C49 C48 C47 120.1(10) . .
C48 C49 C50 119.2(11) . .
C48 C49 H49 120.4 . .
C50 C49 H49 120.4 . .
N1 C50 C49 122.6(10) . .
N1 C50 H50 118.7 . .
C49 C50 H50 118.7 . .
N1 C51 C52 124.9(11) . .
N1 C51 H51 117.6 . .
C52 C51 H51 117.6 . .
C48 C52 C51 119.0(9) . .
C48 C52 H52 120.5 . .
C51 C52 H52 120.5 . .
O11 C53 O12 125.8(8) . .
O11 C53 C45 124.6(8) . .
O12 C53 C45 109.5(7) . .
O12 C54 C55 110.4(7) . .
O12 C54 H54A 109.6 . .
C55 C54 H54A 109.6 . .
O12 C54 H54B 109.6 . .
C55 C54 H54B 109.6 . .
H54A C54 H54B 108.1 . .
C56 C55 C59 119.0(9) . .
C56 C55 C54 122.8(8) . .
C59 C55 C54 118.3(8) . .
C55 C56 C57 118.6(9) . .
C55 C56 H56 120.7 . .
C57 C56 H56 120.7 . .
N2 C57 C56 124.0(10) . .
N2 C57 H57 118.0 . .
C56 C57 H57 118.0 . .
N2 C58 C59 123.6(9) . .
N2 C58 H58 118.2 . .
C59 C58 H58 118.2 . .
C58 C59 C55 117.8(9) . .
C58 C59 H59 121.1 . .
C55 C59 H59 121.1 . .
N3 C60 C61 178(2) . .
C60 C61 H61A 109.5 . .
C60 C61 H61B 109.5 . .
H61A C61 H61B 109.5 . .
C60 C61 H61C 109.5 . .
H61A C61 H61C 109.5 . .
H61B C61 H61C 109.5 . .

loop_
_geom_bond_atom_site_label_1
_geom_bond_atom_site_label_2
_geom_bond_distance
_geom_bond_site_symmetry_2
Ag1 N1 2.175(8) .
Ag1 N2 2.195(8) 2
Ag1 F6 2.530(8) .
Ag1 O16 2.530(8) .
P1 O13 1.410(14) .
P1 F6 1.479(8) .
P1 O16 1.479(8) .
P1 O14 1.505(11) .
P1 O15 1.511(9) .
P1 F3 1.543(18) .
P1 F1 1.553(17) .
P1 F5 1.56(2) .
P1 F4 1.591(19) .
P1 F2 1.604(17) .
F3 F5 1.65(6) .
O1 C32 1.193(11) .
O2 C32 1.331(10) .
O2 C33 1.473(10) .
O3 C35 1.214(11) .
O4 C35 1.318(10) .
O4 C36 1.467(10) .
O5 C39 1.195(11) .
O6 C39 1.325(11) .
O6 C40 1.465(13) .
O7 C42 1.185(10) .
O8 C42 1.336(11) .
O8 C43 1.473(11) .
O9 C46 1.188(11) .
O10 C46 1.350(11) .
O10 C47 1.463(11) .
O11 C53 1.196(10) .
O12 C53 1.349(10) .
O12 C54 1.446(9) .
N1 C51 1.320(13) .
N1 C50 1.348(14) .
N2 C57 1.329(12) .
N2 C58 1.340(13) .
N2 Ag1 2.195(8) 2
N3 C60 1.15(3) .
C1 C9 1.367(12) .
C1 C2 1.447(11) .
C1 C5 1.474(11) .
C2 C12 1.395(12) .
C2 C3 1.483(12) .
C3 C4 1.479(10) .
C3 C38 1.531(12) .
C3 C15 1.604(11) .
C4 C18 1.387(11) .
C4 C5 1.417(12) .
C5 C6 1.399(11) .
C6 C30 1.425(11) .
C6 C7 1.467(12) .
C7 C22 1.485(11) 2_766
C7 C31 1.524(11) .
C7 C8 1.613(11) .
C8 C25 1.463(12) 2_766
C8 C9 1.494(11) .
C8 C31 1.517(11) .
C9 C10 1.445(11) .
C10 C11 1.405(11) .
C10 C26 1.452(12) 2_766
C11 C12 1.410(12) .
C11 C19 1.491(11) .
C12 C13 1.475(11) .
C13 C14 1.391(11) .
C13 C20 1.410(12) .
C14 C23 1.429(11) .
C14 C15 1.490(11) .
C15 C16 1.485(11) .
C15 C38 1.518(12) .
C16 C17 1.396(11) .
C16 C24 1.426(11) .
C17 C27 1.424(11) .
C17 C18 1.470(11) .
C18 C29 1.426(11) .
C19 C20 1.487(12) .
C19 C45 1.519(11) .
C19 C28 1.571(12) 2_766
C20 C21 1.396(12) .
C21 C22 1.428(12) .
C21 C30 1.474(12) 2_766
C22 C23 1.381(12) .
C22 C7 1.485(11) 2_766
C23 C24 1.483(11) .
C24 C25 1.404(11) .
C25 C26 1.429(10) .
C25 C8 1.463(12) 2_766
C26 C27 1.387(11) .
C26 C10 1.452(12) 2_766
C27 C28 1.503(11) .
C28 C29 1.491(11) .
C28 C45 1.522(11) 2_766
C28 C19 1.571(12) 2_766
C29 C30 1.388(12) .
C30 C21 1.474(12) 2_766
C31 C35 1.505(12) .
C31 C32 1.518(12) .
C33 C34 1.489(15) .
C33 H33A 0.9900 .
C33 H33B 0.9900 .
C34 H34A 0.9800 .
C34 H34B 0.9800 .
C34 H34C 0.9800 .
C36 C37 1.488(14) .
C36 H36A 0.9900 .
C36 H36B 0.9900 .
C37 H37A 0.9800 .
C37 H37B 0.9800 .
C37 H37C 0.9800 .
C38 C42 1.522(11) .
C38 C39 1.523(12) .
C40 C41B 1.485(18) .
C40 C41A 1.589(18) .
C40 H40A 0.9900 .
C40 H40B 0.9900 .
C41A H41A 0.9800 .
C41A H41B 0.9800 .
C41A H41C 0.9800 .
C41B H41D 0.9800 .
C41B H41E 0.9800 .
C41B H41F 0.9800 .
C43 C44A 1.45(4) .
C43 C44B 1.50(2) .
C43 H43A 0.9900 .
C43 H43B 0.9900 .
C44A H44A 0.9800 .
C44A H44B 0.9800 .
C44A H44C 0.9800 .
C44B H44D 0.9800 .
C44B H44E 0.9800 .
C44B H44F 0.9800 .
C45 C46 1.499(12) .
C45 C28 1.522(11) 2_766
C45 C53 1.532(11) .
C47 C48 1.518(13) .
C47 H47A 0.9900 .
C47 H47B 0.9900 .
C48 C52 1.360(14) .
C48 C49 1.366(14) .
C49 C50 1.394(14) .
C49 H49 0.9500 .
C50 H50 0.9500 .
C51 C52 1.371(14) .
C51 H51 0.9500 .
C52 H52 0.9500 .
C54 C55 1.509(12) .
C54 H54A 0.9900 .
C54 H54B 0.9900 .
C55 C56 1.370(13) .
C55 C59 1.401(12) .
C56 C57 1.386(13) .
C56 H56 0.9500 .
C57 H57 0.9500 .
C58 C59 1.387(13) .
C58 H58 0.9500 .
C59 H59 0.9500 .
C60 C61 1.40(3) .
C61 H61A 0.9800 .
C61 H61B 0.9800 .
C61 H61C 0.9800 .
